data_2205427
loop_
_publ_author_name
'Long, Yu-Xiang'
'Long, La-Sheng'
'Huang, Rong-Bin'
'Zheng, Lan-Sun'
'Ng, Seik Weng'

_publ_section_title
;
 Tridecaaquadinitratohexasodium(I)
 bis[(<i>trans</i>-cyclohexane-1,2-diyldinitrilotetraacetato)nickelate(II)]
;
_journal_issue 4
_journal_name_full 'Acta Crystallographica Section E'
_journal_page_first m790
_journal_page_last m792
_journal_paper_doi 10.1107/S1600536805009359
_journal_volume 61
_journal_year 2005
_chemical_formula_iupac '[Na6 (N O3)2 (H2 O)13] [Ni (C14 H18 N2 O8)]2'
_chemical_formula_sum 'C14 H31 N3 Na3 Ni O17.5'
_chemical_formula_weight 649.10
_chemical_name_systematic
;
Tridecaaquadinitratohexasodium(I)
bis[(trans-cyclohexane-1,2-diyldinitrilotetraacetato)nickellate(II)]
;
_space_group_IT_number 15
_symmetry_cell_setting monoclinic
_symmetry_space_group_name_Hall '-C 2yc'
_symmetry_space_group_name_H-M 'C 1 2/c 1'
_atom_sites_solution_hydrogens geom
_atom_sites_solution_primary direct
_atom_sites_solution_secondary difmap
_audit_creation_method SHELXL-97
_cell_angle_alpha 90.00
_cell_angle_beta 107.1740(10)
_cell_angle_gamma 90.00
_cell_formula_units_Z 8
_cell_length_a 16.9182(7)
_cell_length_b 29.3880(10)
_cell_length_c 10.6777(4)
_cell_measurement_reflns_used 8026
_cell_measurement_temperature 295(2)
_cell_measurement_theta_max 28.3
_cell_measurement_theta_min 2.5
_cell_volume 5072.2(3)
_computing_cell_refinement 'SMART (Bruker, 2002)'
_computing_data_collection 'SAINT (Bruker, 2002)'
_computing_data_reduction SAINT
_computing_molecular_graphics 'ORTEPII (Johnson, 1976)'
_computing_publication_material SHELXL97
_computing_structure_refinement 'SHELXL97 (Sheldrick, 1997)'
_computing_structure_solution 'SHELXS97 (Sheldrick, 1997)'
_diffrn_ambient_temperature 295(2)
_diffrn_measured_fraction_theta_full 0.974
_diffrn_measured_fraction_theta_max 0.974
_diffrn_measurement_device_type 'Bruker APEX area-detector'
_diffrn_measurement_method '\f and \w'
_diffrn_radiation_monochromator graphite
_diffrn_radiation_source 'fine-focus sealed tube'
_diffrn_radiation_type MoK\a
_diffrn_radiation_wavelength 0.71073
_diffrn_reflns_av_R_equivalents 0.034
_diffrn_reflns_av_sigmaI/netI 0.047
_diffrn_reflns_limit_h_max 9
_diffrn_reflns_limit_h_min -21
_diffrn_reflns_limit_k_max 38
_diffrn_reflns_limit_k_min -36
_diffrn_reflns_limit_l_max 13
_diffrn_reflns_limit_l_min -13
_diffrn_reflns_number 14674
_diffrn_reflns_theta_full 27.50
_diffrn_reflns_theta_max 27.5
_diffrn_reflns_theta_min 1.4
_diffrn_standards_decay_% 0
_diffrn_standards_interval_count 0
_diffrn_standards_interval_time 0
_diffrn_standards_number 0
_exptl_absorpt_coefficient_mu 0.903
_exptl_absorpt_correction_T_max 0.840
_exptl_absorpt_correction_T_min 0.641
_exptl_absorpt_correction_type multi-scan
_exptl_absorpt_process_details 'SADABS (Bruker, 2002)'
_exptl_crystal_colour 'Light green'
_exptl_crystal_density_diffrn 1.700
_exptl_crystal_density_method 'not measured'
_exptl_crystal_description Block
_exptl_crystal_F_000 2696
_exptl_crystal_size_max 0.40
_exptl_crystal_size_mid 0.25
_exptl_crystal_size_min 0.20
_refine_diff_density_max 1.600
_refine_diff_density_min -0.693
_refine_ls_extinction_method none
_refine_ls_goodness_of_fit_ref 1.095
_refine_ls_hydrogen_treatment constr
_refine_ls_matrix_type full
_refine_ls_number_parameters 358
_refine_ls_number_reflns 5669
_refine_ls_number_restraints 11
_refine_ls_restrained_S_all 1.104
_refine_ls_R_factor_all 0.0712
_refine_ls_R_factor_gt 0.0644
_refine_ls_shift/su_max 0.001
_refine_ls_shift/su_mean 0.000
_refine_ls_structure_factor_coef Fsqd
_refine_ls_weighting_details 'calc w = 1/[\s^2^(Fo^2^)+(0.0885P)^2^+18.9719P] where P = (Fo^2^+2Fc^2^)/3'
_refine_ls_weighting_scheme calc
_refine_ls_wR_factor_gt 0.1773
_refine_ls_wR_factor_ref 0.1818
_reflns_number_gt 4889
_reflns_number_total 5669
_reflns_threshold_expression I>2\s(I)
_cod_data_source_file bt6635.cif
_cod_data_source_block I
_cod_depositor_comments
;
The following automatic conversions were performed:
'_symmetry_cell_setting' value 'Monoclinic' changed to 'monoclinic'
according to '/home/saulius/struct/CIF-dictionaries/cif_core.dic'
dictionary named 'cif_core.dic' version 2.4.1 from
2010-06-29.

'_exptl_absorpt_correction_type' value 'Multi-scan' changed
to 'multi-scan' according to
'/home/saulius/struct/CIF-dictionaries/cif_core.dic' dictionary named
'cif_core.dic' version 2.4.1 from 2010-06-29.

Automatic conversion script
Id: cif_fix_enum 1527 2010-12-29 10:47:43Z saulius 

The following automatic conversions were performed:

'_symmetry_cell_setting' value 'Monoclinic' changed to 'monoclinic'
according to /home/saulius/struct/CIF-dictionaries/cif_core.dic
dictionary named 'cif_core.dic' version 2.4.1 from
2010-06-29.

'_exptl_absorpt_correction_type' value 'Multi-scan'
changed to 'multi-scan' according to
/home/saulius/struct/CIF-dictionaries/cif_core.dic dictionary named
'cif_core.dic' version 2.4.1 from 2010-06-29.

Automatic conversion script
Id: cif_fix_values 1715 2011-07-08 13:25:40Z adriana 

2017-05-20
Z value and formula fixed to values more according to usual
chemical conventions.                 miguel
;
_cod_original_formula_sum 'C28 H62 N6 Na6 Ni2 O35'
_cod_original_formula_weight 1298.20
_cod_original_formula_moiety 'H26 Na6 N2 O19 4+, 2C14 H18 N2 O8 2-'
_cod_original_formula_units_Z 4
_cod_original_cell_volume 5072.2(4)
_cod_original_sg_symbol_H-M 'C 2/c'
_cod_database_code 2205427
_cod_database_fobs_code 2205427

loop_
_symmetry_equiv_pos_as_xyz
'x, y, z'
'-x, y, -z+1/2'
'x+1/2, y+1/2, z'
'-x+1/2, y+1/2, -z+1/2'
'-x, -y, -z'
'x, -y, z-1/2'
'-x+1/2, -y+1/2, -z'
'x+1/2, -y+1/2, z-1/2'

loop_
_atom_site_label
_atom_site_fract_x
_atom_site_fract_y
_atom_site_fract_z
_atom_site_U_iso_or_equiv
_atom_site_adp_type
_atom_site_calc_flag
_atom_site_refinement_flags
_atom_site_occupancy
_atom_site_type_symbol
Ni1 0.27571(3) 0.350103(17) 0.75842(4) 0.02723(16) Uani d . 1 Ni
Na1 0.0000 0.07747(10) 0.7500 0.0524(7) Uani d SD 1 Na
Na2 0.08442(10) 0.17461(6) 0.70260(16) 0.0366(4) Uani d . 1 Na
Na3 0.27968(10) 0.21892(6) 0.70554(16) 0.0383(4) Uani d . 1 Na
Na4 0.5000 0.22418(12) 0.7500 0.0608(8) Uani d S 1 Na
O1 0.39036(17) 0.33740(10) 0.8943(3) 0.0355(6) Uani d . 1 O
O2 0.45521(17) 0.35951(11) 1.0986(3) 0.0397(7) Uani d . 1 O
O3 0.32443(19) 0.37353(11) 0.6178(3) 0.0408(7) Uani d . 1 O
O4 0.3944(3) 0.43143(17) 0.5696(4) 0.0759(13) Uani d . 1 O
O5 0.22657(17) 0.29525(9) 0.6399(3) 0.0332(6) Uani d . 1 O
O6 0.13491(19) 0.28215(10) 0.4445(3) 0.0378(6) Uani d . 1 O
O7 0.22547(18) 0.32511(10) 0.8961(3) 0.0361(6) Uani d . 1 O
O8 0.1047(2) 0.29760(13) 0.8984(3) 0.0529(9) Uani d . 1 O
O9 0.3178(4) 0.13851(18) 0.7601(5) 0.108(2) Uani d D 1 O
O10 0.4069(4) 0.1118(2) 0.9314(8) 0.160(4) Uani d D 1 O
O11 0.2845(4) 0.0877(2) 0.8734(6) 0.122(2) Uani d D 1 O
O1w 0.0239(5) 0.0100(2) 0.8939(11) 0.152(3) Uani d D 1 O
H1w1 0.0680 0.0050 0.95110 0.183 Uiso d D 1 H
H1w2 0.0000 -0.0144 0.8730 0.183 Uiso d D 1 H
O2w 0.1275(2) 0.09535(13) 0.6918(4) 0.0573(9) Uani d . 1 O
H2w1 0.1706 0.0883 0.7477 0.069 Uiso calc R 1 H
H2w2 0.1273 0.0868 0.6186 0.069 Uiso calc R 1 H
O3w 0.0000 0.23382(15) 0.7500 0.0463(11) Uani d S 1 O
H3w1 0.0236 0.2496 0.8135 0.056 Uiso calc R 1 H
O4w 0.15342(19) 0.19456(10) 0.5525(3) 0.0386(7) Uani d . 1 O
H4w1 0.1301 0.2152 0.5039 0.046 Uiso calc R 1 H
H4w2 0.1601 0.1728 0.5088 0.046 Uiso calc R 1 H
O5w 0.19866(18) 0.21267(11) 0.8594(3) 0.0383(7) Uani d . 1 O
H5w1 0.2210 0.1969 0.9233 0.046 Uiso calc R 1 H
H5w2 0.1858 0.2375 0.8828 0.046 Uiso calc R 1 H
O6w 0.4026(2) 0.24156(11) 0.8674(3) 0.0430(7) Uani d . 1 O
H6w1 0.4110 0.2265 0.9348 0.052 Uiso calc R 1 H
H6w2 0.4023 0.2687 0.8848 0.052 Uiso calc R 1 H
O7w 0.5000 0.1488(3) 0.7500 0.121(3) Uani d S 1 O
H7w 0.5411 0.1395 0.7321 0.146 Uiso calc R 1 H
O8w 0.5000 0.3051(2) 0.7500 0.0763(18) Uani d S 1 O
H8w 0.4733 0.3144 0.7976 0.092 Uiso calc R 1 H
N1 0.3038(2) 0.41479(11) 0.8352(3) 0.0303(7) Uani d . 1 N
N2 0.15816(18) 0.37473(11) 0.6714(3) 0.0265(6) Uani d . 1 N
N3 0.3393(4) 0.11366(17) 0.8553(5) 0.088(2) Uani d D 1 N
C1 0.4029(2) 0.36442(14) 0.9903(4) 0.0315(8) Uani d . 1 C
C2 0.3471(3) 0.40598(14) 0.9742(4) 0.0356(9) Uani d . 1 C
H2a 0.3076 0.4013 1.0204 0.043 Uiso calc R 1 H
H2b 0.3795 0.4318 1.0110 0.043 Uiso calc R 1 H
C3 0.3591(3) 0.41152(17) 0.6416(4) 0.0442(10) Uani d . 1 C
C4 0.3594(3) 0.43513(16) 0.7673(4) 0.0402(9) Uani d . 1 C
H4a 0.4142 0.4348 0.8251 0.048 Uiso calc R 1 H
H4b 0.3440 0.4660 0.7481 0.048 Uiso calc R 1 H
C5 0.2224(2) 0.43814(13) 0.8139(4) 0.0316(8) Uani d . 1 C
H5 0.1979 0.4256 0.8756 0.038 Uiso calc R 1 H
C6 0.2282(3) 0.48939(16) 0.8380(5) 0.0491(12) Uani d . 1 C
H6a 0.2569 0.5031 0.7837 0.059 Uiso calc R 1 H
H6b 0.2585 0.4952 0.9268 0.059 Uiso calc R 1 H
C7 0.1417(4) 0.51015(18) 0.8084(5) 0.0553(13) Uani d . 1 C
H7a 0.1136 0.4972 0.8646 0.066 Uiso calc R 1 H
H7b 0.1461 0.5420 0.8241 0.066 Uiso calc R 1 H
C8 0.0933(3) 0.50122(16) 0.6667(5) 0.0489(11) Uani d . 1 C
H8a 0.1214 0.5143 0.6106 0.059 Uiso calc R 1 H
H8b 0.0403 0.5151 0.6480 0.059 Uiso calc R 1 H
C9 0.0832(3) 0.45050(15) 0.6408(5) 0.0429(10) Uani d . 1 C
H9a 0.0554 0.4457 0.5505 0.051 Uiso calc R 1 H
H9b 0.0496 0.4382 0.6899 0.051 Uiso calc R 1 H
C10 0.1658(2) 0.42542(14) 0.6772(4) 0.0316(8) Uani d . 1 C
H10 0.1935 0.4342 0.6155 0.038 Uiso calc R 1 H
C11 0.1676(2) 0.30703(13) 0.5409(4) 0.0298(8) Uani d . 1 C
C12 0.1352(3) 0.35545(14) 0.5379(4) 0.0338(8) Uani d . 1 C
H12a 0.1577 0.3737 0.4835 0.041 Uiso calc R 1 H
H12b 0.0767 0.3555 0.5021 0.041 Uiso calc R 1 H
C13 0.1476(2) 0.32353(14) 0.8549(4) 0.0323(8) Uani d . 1 C
C14 0.1045(2) 0.35590(14) 0.7458(4) 0.0321(8) Uani d . 1 C
H14a 0.0596 0.3404 0.6865 0.039 Uiso calc R 1 H
H14b 0.0822 0.3804 0.7825 0.039 Uiso calc R 1 H

loop_
_atom_site_aniso_label
_atom_site_aniso_U_11
_atom_site_aniso_U_22
_atom_site_aniso_U_33
_atom_site_aniso_U_12
_atom_site_aniso_U_13
_atom_site_aniso_U_23
Ni1 0.0242(3) 0.0303(3) 0.0233(2) 0.00208(18) 0.00099(18) -0.00342(17)
Na1 0.0527(15) 0.0554(17) 0.0424(14) 0.000 0.0036(12) 0.000
Na2 0.0292(8) 0.0406(9) 0.0386(9) -0.0039(7) 0.0078(6) -0.0029(7)
Na3 0.0325(8) 0.0448(9) 0.0360(8) -0.0052(7) 0.0075(7) -0.0018(7)
Na4 0.0505(16) 0.081(2) 0.0543(17) 0.000 0.0211(13) 0.000
O1 0.0306(14) 0.0370(15) 0.0325(14) 0.0057(11) -0.0004(11) -0.0082(11)
O2 0.0289(14) 0.0512(18) 0.0304(14) 0.0056(12) -0.0044(11) -0.0031(12)
O3 0.0425(16) 0.0491(18) 0.0328(14) -0.0048(14) 0.0138(12) -0.0087(13)
O4 0.101(3) 0.082(3) 0.059(2) -0.027(3) 0.046(2) -0.004(2)
O5 0.0319(13) 0.0304(14) 0.0327(13) 0.0030(11) 0.0024(11) -0.0039(11)
O6 0.0427(16) 0.0381(16) 0.0289(13) -0.0081(13) 0.0050(12) -0.0088(12)
O7 0.0359(15) 0.0409(16) 0.0272(13) 0.0040(12) 0.0025(11) 0.0074(11)
O8 0.056(2) 0.056(2) 0.0388(17) -0.0233(17) 0.0016(15) 0.0138(15)
O9 0.168(6) 0.067(3) 0.084(4) 0.014(4) 0.029(4) 0.025(3)
O10 0.128(6) 0.141(7) 0.160(7) 0.027(5) -0.034(5) -0.054(6)
O11 0.115(5) 0.156(6) 0.120(5) 0.025(4) 0.073(4) 0.036(5)
O1w 0.121(6) 0.081(4) 0.226(10) -0.032(4) 0.007(6) 0.023(5)
O2w 0.064(2) 0.064(2) 0.0453(19) 0.0108(18) 0.0178(17) 0.0003(16)
O3w 0.041(2) 0.038(2) 0.050(3) 0.000 -0.002(2) 0.000
O4w 0.0470(16) 0.0364(16) 0.0314(14) -0.0042(13) 0.0100(13) -0.0041(12)
O5w 0.0369(15) 0.0435(17) 0.0303(14) 0.0021(12) 0.0031(12) 0.0043(12)
O6w 0.0517(18) 0.0421(17) 0.0339(15) -0.0029(14) 0.0107(13) 0.0015(13)
O7w 0.118(8) 0.115(7) 0.100(7) 0.000 -0.016(6) 0.000
O8w 0.088(5) 0.066(4) 0.099(5) 0.000 0.065(4) 0.000
N1 0.0303(15) 0.0324(16) 0.0234(14) 0.0016(13) 0.0006(12) -0.0019(12)
N2 0.0255(14) 0.0287(16) 0.0215(14) -0.0001(12) 0.0011(11) -0.0002(11)
N3 0.112(5) 0.088(4) 0.065(3) 0.047(4) 0.028(4) -0.006(3)
C1 0.0224(17) 0.038(2) 0.0302(18) 0.0009(15) 0.0012(14) 0.0006(15)
C2 0.038(2) 0.037(2) 0.0225(17) 0.0061(17) -0.0048(15) -0.0055(15)
C3 0.043(2) 0.053(3) 0.038(2) -0.004(2) 0.0133(19) -0.002(2)
C4 0.040(2) 0.040(2) 0.038(2) -0.0079(18) 0.0088(18) -0.0056(18)
C5 0.0343(19) 0.0312(19) 0.0255(17) 0.0034(15) 0.0030(15) 0.0000(14)
C6 0.056(3) 0.034(2) 0.046(2) 0.008(2) -0.002(2) -0.0085(19)
C7 0.069(3) 0.043(3) 0.046(3) 0.020(2) 0.005(2) -0.003(2)
C8 0.055(3) 0.039(2) 0.045(2) 0.015(2) 0.003(2) 0.008(2)
C9 0.038(2) 0.039(2) 0.043(2) 0.0096(18) -0.0015(18) 0.0061(18)
C10 0.0315(19) 0.034(2) 0.0255(17) 0.0021(15) 0.0021(15) 0.0021(14)
C11 0.0279(18) 0.034(2) 0.0263(17) -0.0065(15) 0.0066(14) -0.0046(14)
C12 0.034(2) 0.038(2) 0.0231(17) 0.0013(16) -0.0023(15) -0.0009(15)
C13 0.036(2) 0.033(2) 0.0246(17) -0.0032(16) 0.0052(15) -0.0012(15)
C14 0.0275(18) 0.034(2) 0.0332(19) -0.0008(15) 0.0068(15) 0.0035(15)

loop_
_atom_type_symbol
_atom_type_description
_atom_type_scat_dispersion_real
_atom_type_scat_dispersion_imag
_atom_type_scat_source
C C 0.0033 0.0016 'International Tables Vol C Tables 4.2.6.8 and 6.1.1.4'
H H 0.0000 0.0000 'International Tables Vol C Tables 4.2.6.8 and 6.1.1.4'
N N 0.0061 0.0033 'International Tables Vol C Tables 4.2.6.8 and 6.1.1.4'
O O 0.0106 0.0060 'International Tables Vol C Tables 4.2.6.8 and 6.1.1.4'
Na Na 0.0362 0.0249 'International Tables Vol C Tables 4.2.6.8 and 6.1.1.4'
Ni Ni 0.3393 1.1124 'International Tables Vol C Tables 4.2.6.8 and 6.1.1.4'

loop_
_geom_angle_atom_site_label_1
_geom_angle_atom_site_label_2
_geom_angle_atom_site_label_3
_geom_angle_site_symmetry_1
_geom_angle_site_symmetry_3
_geom_angle
_geom_angle_publ_flag
O1 Ni1 O3 . . 94.50(10) yes
O1 Ni1 O5 . . 114.20(10) yes
O1 Ni1 O7 . . 86.20(10) yes
O1 Ni1 N1 . . 80.30(10) yes
O1 Ni1 N2 . . 162.20(10) yes
O3 Ni1 O7 . . 178.40(10) yes
O3 Ni1 O5 . . 89.40(10) yes
O3 Ni1 N1 . . 83.50(10) yes
O3 Ni1 N2 . . 95.50(10) yes
O5 Ni1 O7 . . 89.00(10) yes
O5 Ni1 N1 . . 164.40(10) yes
O5 Ni1 N2 . . 80.70(10) yes
O7 Ni1 N1 . . 98.10(10) yes
O7 Ni1 N2 . . 84.20(10) yes
N1 Ni1 N2 . . 86.20(10) yes
O2 Na1 O2 7_557 8_455 80.6(2) yes
O2 Na1 O1w 7_557 . 103.7(2) yes
O2 Na1 O1w 7_557 2_556 171.6(2) yes
O2 Na1 O2w 7_557 . 83.20(10) yes
O2 Na1 O2w 7_557 2_556 78.10(10) yes
O2 Na1 O1w 8_455 . 171.6(2) no
O2 Na1 O1w 8_455 2_556 103.7(2) no
O2 Na1 O2w 8_455 . 78.10(10) no
O2 Na1 O2w 8_455 2_556 83.20(10) no
O1w Na1 O1w . 2_556 73.1(5) yes
O1w Na1 O2w . . 109.4(2) yes
O1w Na1 O2w . 2_556 90.5(3) yes
O1w Na1 O2w 2_556 . 90.5(3) no
O1w Na1 O2w 2_556 2_556 109.4(2) no
O2w Na1 O2w . 2_556 155.4(2) yes
O2 Na2 O2 7_557 8_455 78.20(10) yes
O2 Na2 O2w 7_557 . 79.90(10) yes
O2 Na2 O3w 7_557 . 78.20(10) yes
O2 Na2 O4w 7_557 . 164.20(10) yes
O2 Na2 O5w 7_557 . 87.70(10) yes
O2 Na2 O2w 8_455 . 79.70(10) yes
O2 Na2 O3w 8_455 . 83.20(10) yes
O2 Na2 O4w 8_455 . 111.50(10) yes
O2 Na2 O5w 8_455 . 163.40(10) yes
O2w Na2 O3w . . 154.50(10) yes
O2w Na2 O4w . . 89.40(10) yes
O2w Na2 O5w . . 106.40(10) yes
O3w Na2 O4w . . 114.50(10) yes
O3w Na2 O5w . . 85.60(10) yes
O4w Na2 O5w . . 84.20(10) yes
O5 Na3 O6 . 7_556 93.60(10) yes
O5 Na3 O9 . . 173.7(2) yes
O5 Na3 O4w . . 84.30(10) yes
O5 Na3 O5w . . 91.70(10) yes
O5 Na3 O6w . . 96.90(10) yes
O6 Na3 O9 7_556 . 88.8(2) yes
O6 Na3 O4w 7_556 . 97.50(10) yes
O6 Na3 O5w 7_556 . 174.70(10) yes
O6 Na3 O6w 7_556 . 85.50(10) yes
O9 Na3 O4w . . 89.6(2) yes
O9 Na3 O5w . . 85.9(2) yes
O9 Na3 O6w . . 89.1(2) yes
O4w Na3 O5w . . 82.60(10) yes
O4w Na3 O6w . . 176.80(10) yes
O5w Na3 O6w . . 94.40(10) yes
O6 Na4 O6 7_556 8_556 171.8(2) yes
O6 Na4 O6w 7_556 . 81.80(10) yes
O6 Na4 O6w 7_556 2_656 100.00(10) yes
O6 Na4 O7w 7_556 . 85.90(10) yes
O6 Na4 O8w 7_556 . 94.10(10) yes
O6 Na4 O6w 8_556 . 100.00(10) no
O6 Na4 O6w 8_556 2_656 81.80(10) no
O6 Na4 O7w 8_556 . 85.90(10) no
O6 Na4 O8w 8_556 . 94.10(10) no
O6w Na4 O6w . 2_656 155.4(2) yes
O6w Na4 O7w . . 102.30(10) yes
O6w Na4 O8w . . 77.70(10) yes
O6w Na4 O7w 2_656 . 102.30(10) no
O6w Na4 O8w 2_656 . 77.70(10) no
O7w Na4 O8w . . 180 yes
C1 O1 Ni1 . . 110.5(2) no
C1 O2 Na2 . 8_556 142.6(3) no
C1 O2 Na1 . 7_557 121.9(3) no
Na2 O2 Na1 8_556 7_557 86.98(10) no
C1 O2 Na2 . 7_557 121.3(3) no
Na2 O2 Na2 8_556 7_557 83.04(11) no
Na1 O2 Na2 7_557 7_557 81.73(10) no
C3 O3 Ni1 . . 114.8(3) no
C11 O5 Ni1 . . 111.9(2) no
C11 O5 Na3 . . 128.5(2) no
Ni1 O5 Na3 . . 119.58(12) no
C11 O6 Na3 . 7_556 110.0(2) no
C11 O6 Na4 . 7_556 140.4(3) no
Na3 O6 Na4 7_556 7_556 91.41(10) no
C13 O7 Ni1 . . 112.1(2) no
N3 O9 Na3 . . 139.7(4) no
Na1 O1w H1w1 . . 124 no
Na2 O2w Na1 . . 84.06(14) no
Na2 O2w H2w1 . . 114.6 no
Na1 O2w H2w1 . . 114.6 no
Na2 O2w H2w2 . . 114.6 no
Na1 O2w H2w2 . . 114.6 no
H2w1 O2w H2w2 . . 111.7 no
Na2 O3w Na2 2_556 . 86.96(17) no
Na2 O3w H3w1 2_556 . 114.2 no
Na2 O3w H3w1 . . 114.2 no
Na2 O4w Na3 . . 97.72(12) no
Na2 O4w H4w1 . . 112.2 no
Na3 O4w H4w1 . . 112.2 no
Na2 O4w H4w2 . . 112.2 no
Na3 O4w H4w2 . . 112.2 no
H4w1 O4w H4w2 . . 109.8 no
Na2 O5w Na3 . . 93.52(11) no
Na2 O5w H5w1 . . 113.0 no
Na3 O5w H5w1 . . 113.0 no
Na2 O5w H5w2 . . 113.0 no
Na3 O5w H5w2 . . 113.0 no
H5w1 O5w H5w2 . . 110.4 no
Na3 O6w Na4 . . 98.58(12) no
Na3 O6w H6w1 . . 112.1 no
Na4 O6w H6w1 . . 112.1 no
Na3 O6w H6w2 . . 112.1 no
Na4 O6w H6w2 . . 112.1 no
H6w1 O6w H6w2 . . 109.7 no
Na4 O7w H7w . . 109.5 no
Na4 O8w H8w . . 109.5 no
C2 N1 C4 . . 111.6(3) no
C2 N1 C5 . . 113.4(3) no
C4 N1 C5 . . 115.6(3) no
C2 N1 Ni1 . . 103.1(2) no
C4 N1 Ni1 . . 106.4(2) no
C5 N1 Ni1 . . 105.5(2) no
C12 N2 C14 . . 110.3(3) no
C12 N2 C10 . . 114.7(3) no
C14 N2 C10 . . 114.2(3) no
C12 N2 Ni1 . . 104.1(2) no
C14 N2 Ni1 . . 106.9(2) no
C10 N2 Ni1 . . 105.7(2) no
O10 N3 O9 . . 125.9(6) no
O10 N3 O11 . . 118.0(6) no
O9 N3 O11 . . 116.1(5) no
O2 C1 O1 . . 125.9(4) no
O2 C1 C2 . . 116.6(4) no
O1 C1 C2 . . 117.6(3) no
N1 C2 C1 . . 111.3(3) no
N1 C2 H2a . . 109.4 no
C1 C2 H2a . . 109.4 no
N1 C2 H2b . . 109.4 no
C1 C2 H2b . . 109.4 no
H2a C2 H2b . . 108.0 no
O4 C3 O3 . . 125.0(5) no
O4 C3 C4 . . 117.1(4) no
O3 C3 C4 . . 117.9(4) no
N1 C4 C3 . . 114.6(4) no
N1 C4 H4a . . 108.6 no
C3 C4 H4a . . 108.6 no
N1 C4 H4b . . 108.6 no
C3 C4 H4b . . 108.6 no
H4a C4 H4b . . 107.6 no
N1 C5 C6 . . 114.7(3) no
N1 C5 C10 . . 108.7(3) no
C6 C5 C10 . . 113.0(3) no
N1 C5 H5 . . 106.6 no
C6 C5 H5 . . 106.6 no
C10 C5 H5 . . 106.6 no
C5 C6 C7 . . 110.4(4) no
C5 C6 H6a . . 109.6 no
C7 C6 H6a . . 109.6 no
C5 C6 H6b . . 109.6 no
C7 C6 H6b . . 109.6 no
H6a C6 H6b . . 108.1 no
C8 C7 C6 . . 109.9(4) no
C8 C7 H7a . . 109.7 no
C6 C7 H7a . . 109.7 no
C8 C7 H7b . . 109.7 no
C6 C7 H7b . . 109.7 no
H7a C7 H7b . . 108.2 no
C7 C8 C9 . . 110.5(4) no
C7 C8 H8a . . 109.5 no
C9 C8 H8a . . 109.5 no
C7 C8 H8b . . 109.5 no
C9 C8 H8b . . 109.5 no
H8a C8 H8b . . 108.1 no
C8 C9 C10 . . 112.5(4) no
C8 C9 H9a . . 109.1 no
C10 C9 H9a . . 109.1 no
C8 C9 H9b . . 109.1 no
C10 C9 H9b . . 109.1 no
H9a C9 H9b . . 107.8 no
N2 C10 C9 . . 114.2(3) no
N2 C10 C5 . . 107.7(3) no
C9 C10 C5 . . 113.0(3) no
N2 C10 H10 . . 107.2 no
C9 C10 H10 . . 107.2 no
C5 C10 H10 . . 107.2 no
O6 C11 O5 . . 125.0(4) no
O6 C11 C12 . . 117.4(3) no
O5 C11 C12 . . 117.6(3) no
N2 C12 C11 . . 110.4(3) no
N2 C12 H12a . . 109.6 no
C11 C12 H12a . . 109.6 no
N2 C12 H12b . . 109.6 no
C11 C12 H12b . . 109.6 no
H12a C12 H12b . . 108.1 no
O8 C13 O7 . . 124.2(4) no
O8 C13 C14 . . 118.3(4) no
O7 C13 C14 . . 117.5(3) no
N2 C14 C13 . . 114.6(3) no
N2 C14 H14a . . 108.6 no
C13 C14 H14a . . 108.6 no
N2 C14 H14b . . 108.6 no
C13 C14 H14b . . 108.6 no
H14a C14 H14b . . 107.6 no

loop_
_geom_bond_atom_site_label_1
_geom_bond_atom_site_label_2
_geom_bond_site_symmetry_2
_geom_bond_distance
_geom_bond_publ_flag
Ni1 O1 . 2.085(3) yes
Ni1 O3 . 2.034(3) yes
Ni1 O5 . 2.066(3) yes
Ni1 O7 . 2.040(3) yes
Ni1 N1 . 2.069(3) yes
Ni1 N2 . 2.062(3) yes
Na1 O2 7_557 2.428(4) yes
Na1 O2 8_455 2.428(4) yes
Na1 O1w . 2.468(8) yes
Na1 O1w 2_556 2.468(8) yes
Na1 O2w . 2.472(4) yes
Na1 O2w 2_556 2.472(4) yes
Na2 O2 7_557 2.608(4) yes
Na2 O2 8_455 2.363(3) yes
Na2 O2w . 2.454(4) yes
Na2 O3w . 2.398(4) yes
Na2 O4w . 2.319(3) yes
Na2 O5w . 2.425(3) yes
Na3 O5 . 2.441(3) yes
Na3 O6 7_556 2.455(3) yes
Na3 O9 . 2.474(5) yes
Na3 O4w . 2.384(3) yes
Na3 O5w . 2.438(3) yes
Na3 O6w . 2.373(3) yes
Na4 O6 7_556 2.600(3) yes
Na4 O6 8_556 2.600(3) yes
Na4 O6w . 2.401(3) yes
Na4 O6w 2_656 2.401(3) yes
Na4 O7w . 2.220(10) yes
Na4 O8w . 2.378(7) yes
O1 C1 . 1.264(5) no
O2 C1 . 1.240(5) no
O3 C3 . 1.252(6) no
O4 C3 . 1.249(6) no
O5 C11 . 1.268(5) no
O6 C11 . 1.251(4) no
O7 C13 . 1.261(5) no
O8 C13 . 1.234(5) no
O9 N3 . 1.216(6) no
O10 N3 . 1.192(6) no
O11 N3 . 1.258(6) no
O1w H1w1 . 0.8200 no
O2w H2w1 . 0.8200 no
O2w H2w2 . 0.8200 no
O3w H3w1 . 0.8200 no
O4w H4w1 . 0.8200 no
O4w H4w2 . 0.8200 no
O5w H5w1 . 0.8200 no
O5w H5w2 . 0.8200 no
O6w H6w1 . 0.8200 no
O6w H6w2 . 0.8200 no
O7w H7w . 0.8200 no
O8w H8w . 0.8200 no
N1 C2 . 1.471(5) no
N1 C4 . 1.474(6) no
N1 C5 . 1.494(5) no
N2 C12 . 1.475(5) no
N2 C14 . 1.479(5) no
N2 C10 . 1.495(5) no
C1 C2 . 1.522(5) no
C2 H2a . 0.9500 no
C2 H2b . 0.9500 no
C3 C4 . 1.510(6) no
C4 H4a . 0.9500 no
C4 H4b . 0.9500 no
C5 C6 . 1.527(6) no
C5 C10 . 1.537(5) no
C5 H5 . 0.9500 no
C6 C7 . 1.530(7) no
C6 H6a . 0.9500 no
C6 H6b . 0.9500 no
C7 C8 . 1.516(7) no
C7 H7a . 0.9500 no
C7 H7b . 0.9500 no
C8 C9 . 1.517(7) no
C8 H8a . 0.9500 no
C8 H8b . 0.9500 no
C9 C10 . 1.526(6) no
C9 H9a . 0.9500 no
C9 H9b . 0.9500 no
C10 H10 . 0.9500 no
C11 C12 . 1.522(6) no
C12 H12a . 0.9500 no
C12 H12b . 0.9500 no
C13 C14 . 1.514(5) no
C14 H14a . 0.9500 no
C14 H14b . 0.9500 no

loop_
_geom_hbond_atom_site_label_D
_geom_hbond_atom_site_label_H
_geom_hbond_atom_site_label_A
_geom_hbond_site_symmetry_A
_geom_hbond_distance_DH
_geom_hbond_distance_HA
_geom_hbond_distance_DA
_geom_hbond_angle_DHA
_geom_hbond_publ_flag
O1w H1w1 O4 4_546 0.82 2.27 2.660(9) 109 yes
O2w H2w1 O11 . 0.82 2.00 2.797(8) 165 yes
O2w H2w2 O4 7_556 0.82 2.01 2.817(6) 170 yes
O4w H4w1 O6 . 0.82 2.08 2.800(4) 147 yes
O4w H4w2 O3 7_556 0.82 1.99 2.803(4) 172 yes
O5w H5w1 O7 7_557 0.82 1.98 2.778(4) 164 yes
O5w H5w2 O8 . 0.82 2.27 3.053(5) 159 yes
O6w H6w1 O8 7_557 0.82 2.01 2.789(4) 159 yes
O6w H6w2 O1 . 0.82 2.03 2.845(4) 170 yes
O7w H7w O9 2_656 0.82 2.36 3.130(7) 156 yes
O7w H7w O10 2_656 0.82 2.32 3.040(10) 146 yes
O8w H8w O1 . 0.82 2.09 2.899(4) 172 yes

loop_
_geom_torsion_atom_site_label_1
_geom_torsion_atom_site_label_2
_geom_torsion_atom_site_label_3
_geom_torsion_atom_site_label_4
_geom_torsion_site_symmetry_1
_geom_torsion_site_symmetry_4
_geom_torsion
_geom_torsion_publ_flag
O3 Ni1 O1 C1 . . 112.1(3) no
O7 Ni1 O1 C1 . . -69.4(3) no
N2 Ni1 O1 C1 . . -11.7(6) no
O5 Ni1 O1 C1 . . -156.6(3) no
N1 Ni1 O1 C1 . . 29.5(3) no
N2 Ni1 O3 C3 . . 94.5(3) no
O5 Ni1 O3 C3 . . 175.0(3) no
N1 Ni1 O3 C3 . . 8.9(3) no
O1 Ni1 O3 C3 . . -70.7(3) no
O3 Ni1 O5 C11 . . -70.3(3) no
O7 Ni1 O5 C11 . . 109.7(3) no
N2 Ni1 O5 C11 . . 25.4(3) no
N1 Ni1 O5 C11 . . -7.8(6) no
O1 Ni1 O5 C11 . . -164.9(3) no
O3 Ni1 O5 Na3 . . 112.52(16) no
O7 Ni1 O5 Na3 . . -67.49(15) no
N2 Ni1 O5 Na3 . . -151.80(17) no
N1 Ni1 O5 Na3 . . 175.0(4) no
O1 Ni1 O5 Na3 . . 17.90(19) no
O6w Na3 O5 C11 . . 167.8(3) no
O4w Na3 O5 C11 . . -15.2(3) no
O5w Na3 O5 C11 . . -97.6(3) no
O6 Na3 O5 C11 7_556 . 81.9(3) no
O6w Na3 O5 Ni1 . . -15.53(17) no
O4w Na3 O5 Ni1 . . 161.47(16) no
O5w Na3 O5 Ni1 . . 79.10(15) no
O6 Na3 O5 Ni1 7_556 . -101.38(15) no
N2 Ni1 O7 C13 . . 18.1(3) no
O5 Ni1 O7 C13 . . -62.6(3) no
N1 Ni1 O7 C13 . . 103.4(3) no
O1 Ni1 O7 C13 . . -177.0(3) no
O6w Na3 O9 N3 . . 50.7(8) no
O4w Na3 O9 N3 . . -126.4(8) no
O5w Na3 O9 N3 . . -43.8(8) no
O6 Na3 O9 N3 7_556 . 136.1(8) no
O4w Na2 O2w Na1 . . -152.39(11) no
O2 Na2 O2w Na1 8_455 . -40.37(11) no
O3w Na2 O2w Na1 . . 8.3(3) no
O5w Na2 O2w Na1 . . 123.80(11) no
O2 Na2 O2w Na1 7_557 . 39.29(9) no
O2 Na1 O2w Na2 7_557 . -42.40(11) no
O2 Na1 O2w Na2 8_455 . 39.33(11) no
O2w Na1 O2w Na2 2_556 . -1.90(7) no
O1w Na1 O2w Na2 2_556 . 143.2(2) no
O1w Na1 O2w Na2 . . -144.6(3) no
O4w Na2 O3w Na2 . 2_556 152.24(12) no
O2 Na2 O3w Na2 8_455 2_556 41.63(8) no
O5w Na2 O3w Na2 . 2_556 -126.19(10) no
O2w Na2 O3w Na2 . 2_556 -6.4(2) no
O2 Na2 O3w Na2 7_557 2_556 -37.64(7) no
O2 Na2 O4w Na3 8_455 . -174.51(12) no
O3w Na2 O4w Na3 . . 93.22(12) no
O5w Na2 O4w Na3 . . 10.79(12) no
O2w Na2 O4w Na3 . . -95.80(14) no
O2 Na2 O4w Na3 7_557 . -48.6(5) no
O5w Na3 O4w Na2 . . -10.77(12) no
O5 Na3 O4w Na2 . . -103.28(13) no
O6 Na3 O4w Na2 7_556 . 163.87(12) no
O9 Na3 O4w Na2 . . 75.16(18) no
O4w Na2 O5w Na3 . . -10.47(12) no
O2 Na2 O5w Na3 8_455 . -172.9(4) no
O3w Na2 O5w Na3 . . -125.71(11) no
O2w Na2 O5w Na3 . . 77.23(14) no
O2 Na2 O5w Na3 7_557 . 155.98(12) no
O6w Na3 O5w Na2 . . -168.72(12) no
O4w Na3 O5w Na2 . . 10.22(12) no
O5 Na3 O5w Na2 . . 94.19(11) no
O9 Na3 O5w Na2 . . -79.92(17) no
O5w Na3 O6w Na4 . . 161.22(15) no
O5 Na3 O6w Na4 . . -106.49(14) no
O6 Na3 O6w Na4 7_556 . -13.45(14) no
O9 Na3 O6w Na4 . . 75.39(19) no
O7w Na4 O6w Na3 . . -71.16(11) no
O8w Na4 O6w Na3 . . 108.84(11) no
O6w Na4 O6w Na3 2_656 . 108.84(11) no
O6 Na4 O6w Na3 8_556 . -159.10(14) no
O6 Na4 O6w Na3 7_556 . 12.78(14) no
O3 Ni1 N1 C2 . . -131.4(3) no
O7 Ni1 N1 C2 . . 49.0(3) no
N2 Ni1 N1 C2 . . 132.6(3) no
O5 Ni1 N1 C2 . . 165.4(4) no
O1 Ni1 N1 C2 . . -35.7(2) no
O3 Ni1 N1 C4 . . -13.9(3) no
O7 Ni1 N1 C4 . . 166.5(2) no
N2 Ni1 N1 C4 . . -109.9(3) no
O5 Ni1 N1 C4 . . -77.1(5) no
O1 Ni1 N1 C4 . . 81.8(3) no
O3 Ni1 N1 C5 . . 109.5(2) no
O7 Ni1 N1 C5 . . -70.1(2) no
N2 Ni1 N1 C5 . . 13.5(2) no
O5 Ni1 N1 C5 . . 46.3(6) no
O1 Ni1 N1 C5 . . -154.9(2) no
O3 Ni1 N2 C12 . . 54.7(2) no
O7 Ni1 N2 C12 . . -123.7(2) no
O5 Ni1 N2 C12 . . -33.8(2) no
N1 Ni1 N2 C12 . . 137.7(2) no
O1 Ni1 N2 C12 . . 178.4(4) no
O3 Ni1 N2 C14 . . 171.4(2) no
O7 Ni1 N2 C14 . . -7.0(2) no
O5 Ni1 N2 C14 . . 83.0(2) no
N1 Ni1 N2 C14 . . -105.5(2) no
O1 Ni1 N2 C14 . . -64.9(5) no
O3 Ni1 N2 C10 . . -66.5(2) no
O7 Ni1 N2 C10 . . 115.1(2) no
O5 Ni1 N2 C10 . . -155.0(2) no
N1 Ni1 N2 C10 . . 16.5(2) no
O1 Ni1 N2 C10 . . 57.2(5) no
Na3 O9 N3 O10 . . -77.6(8) no
Na3 O9 N3 O11 . . 102.6(7) no
Na2 O2 C1 O1 8_556 . 26.5(8) no
Na1 O2 C1 O1 7_557 . 161.9(3) no
Na2 O2 C1 O1 7_557 . -97.7(4) no
Na2 O2 C1 C2 8_556 . -155.7(4) no
Na1 O2 C1 C2 7_557 . -20.3(5) no
Na2 O2 C1 C2 7_557 . 80.1(4) no
Ni1 O1 C1 O2 . . 163.1(4) no
Ni1 O1 C1 C2 . . -14.7(5) no
C4 N1 C2 C1 . . -75.5(4) no
C5 N1 C2 C1 . . 151.9(3) no
Ni1 N1 C2 C1 . . 38.3(4) no
O2 C1 C2 N1 . . 165.0(4) no
O1 C1 C2 N1 . . -17.1(5) no
Ni1 O3 C3 O4 . . 178.4(5) no
Ni1 O3 C3 C4 . . -1.0(5) no
C2 N1 C4 C3 . . 129.1(4) no
C5 N1 C4 C3 . . -99.5(4) no
Ni1 N1 C4 C3 . . 17.4(4) no
O4 C3 C4 N1 . . 168.7(5) no
O3 C3 C4 N1 . . -11.9(6) no
C2 N1 C5 C6 . . 79.6(4) no
C4 N1 C5 C6 . . -51.0(5) no
Ni1 N1 C5 C6 . . -168.3(3) no
C2 N1 C5 C10 . . -152.8(3) no
C4 N1 C5 C10 . . 76.6(4) no
Ni1 N1 C5 C10 . . -40.7(3) no
N1 C5 C6 C7 . . 177.8(4) no
C10 C5 C6 C7 . . 52.4(5) no
C5 C6 C7 C8 . . -59.6(6) no
C6 C7 C8 C9 . . 61.2(6) no
C7 C8 C9 C10 . . -55.5(6) no
C12 N2 C10 C9 . . 76.7(4) no
C14 N2 C10 C9 . . -52.0(4) no
Ni1 N2 C10 C9 . . -169.2(3) no
C12 N2 C10 C5 . . -157.0(3) no
C14 N2 C10 C5 . . 74.4(4) no
Ni1 N2 C10 C5 . . -42.8(3) no
C8 C9 C10 N2 . . 171.7(4) no
C8 C9 C10 C5 . . 48.1(5) no
N1 C5 C10 N2 . . 57.6(4) no
C6 C5 C10 N2 . . -173.9(4) no
N1 C5 C10 C9 . . -175.4(3) no
C6 C5 C10 C9 . . -46.9(5) no
Na3 O6 C11 O5 7_556 . -80.6(4) no
Na4 O6 C11 O5 7_556 . 160.7(3) no
Na3 O6 C11 C12 7_556 . 98.2(3) no
Na4 O6 C11 C12 7_556 . -20.5(6) no
Ni1 O5 C11 O6 . . 169.3(3) no
Na3 O5 C11 O6 . . -13.8(6) no
Ni1 O5 C11 C12 . . -9.5(4) no
Na3 O5 C11 C12 . . 167.3(3) no
C14 N2 C12 C11 . . -76.4(4) no
C10 N2 C12 C11 . . 153.0(3) no
Ni1 N2 C12 C11 . . 38.0(4) no
O6 C11 C12 N2 . . 160.7(3) no
O5 C11 C12 N2 . . -20.3(5) no
Ni1 O7 C13 O8 . . 155.7(4) no
Ni1 O7 C13 C14 . . -24.8(4) no
C12 N2 C14 C13 . . 109.7(4) no
C10 N2 C14 C13 . . -119.5(3) no
Ni1 N2 C14 C13 . . -2.9(4) no
O8 C13 C14 N2 . . -161.4(4) no
O7 C13 C14 N2 . . 19.1(5) no
